data_4319207
loop_
_publ_author_name
'David A. Shultz'
'Scot H. Bodnar'
'R. Krishna Kumar'
'Hyoyoung Lee'
'Jeff W. Kampf'

_publ_section_title
;
 Molecular Structures of Carbonyl-Linked Bis(dioxolene) Complexes: Can a
 Carbonyl Group Act as an Effective Ferromagnetic Coupler?
;
_journal_name_full 'Inorganic Chemistry'
_journal_page_first 546
_journal_page_last 549
_journal_paper_doi 10.1021/ic000956a
_journal_volume 40
_journal_year 2001
_chemical_formula_sum 'C106 H123.5 B2 N12 O10 Zn2'
_chemical_formula_weight 1878.03
_chemical_name_systematic
;

  ?

;
_space_group_IT_number 130
_symmetry_cell_setting tetragonal
_symmetry_space_group_name_Hall '-P 4a 2ac'
_symmetry_space_group_name_H-M 'P 4/n c c :2'
_atom_sites_solution_hydrogens geom
_atom_sites_solution_primary direct
_atom_sites_solution_secondary difmap
_audit_creation_method SHELXL-97
_cell_angle_alpha 90.00
_cell_angle_beta 90.00
_cell_angle_gamma 90.00
_cell_formula_units_Z 8
_cell_length_a 25.1810(2)
_cell_length_b 25.1810(2)
_cell_length_c 34.7744(2)
_cell_measurement_reflns_used 8192
_cell_measurement_temperature 158(2)
_cell_measurement_theta_max 25.00
_cell_measurement_theta_min 1.42
_cell_volume 22049.8(3)
_computing_cell_refinement 'Bruker SMART'
_computing_data_collection 'Bruker SMART'
_computing_data_reduction 'Bruker SHELXTL'
_computing_molecular_graphics 'Bruker SHELXTL'
_computing_publication_material 'Bruker SHELXTL'
_computing_structure_refinement 'Bruker SHELXTL'
_computing_structure_solution 'Bruker SHELXTL'
_diffrn_ambient_temperature 158(2)
_diffrn_measured_fraction_theta_full 1.000
_diffrn_measured_fraction_theta_max 1.000
_diffrn_measurement_device_type 'CCD area detector'
_diffrn_measurement_method 'phi and omega scans'
_diffrn_radiation_monochromator graphite
_diffrn_radiation_source 'sealed tube'
_diffrn_radiation_type MoK\a
_diffrn_radiation_wavelength 0.71073
_diffrn_reflns_av_R_equivalents 0.1231
_diffrn_reflns_av_sigmaI/netI 0.0399
_diffrn_reflns_limit_h_max 29
_diffrn_reflns_limit_h_min -29
_diffrn_reflns_limit_k_max 29
_diffrn_reflns_limit_k_min -29
_diffrn_reflns_limit_l_max 41
_diffrn_reflns_limit_l_min -41
_diffrn_reflns_number 166724
_diffrn_reflns_theta_full 25.00
_diffrn_reflns_theta_max 25.00
_diffrn_reflns_theta_min 1.62
_exptl_absorpt_coefficient_mu 0.493
_exptl_absorpt_correction_type none
_exptl_crystal_colour 'pale green'
_exptl_crystal_density_diffrn 1.131
_exptl_crystal_density_method 'not measured'
_exptl_crystal_description cube
_exptl_crystal_F_000 7948
_exptl_crystal_size_max 0.36
_exptl_crystal_size_mid 0.36
_exptl_crystal_size_min 0.36
_refine_diff_density_max 0.631
_refine_diff_density_min -0.562
_refine_diff_density_rms 0.081
_refine_ls_extinction_coef 0.00017(4)
_refine_ls_extinction_expression Fc^*^=kFc[1+0.001xFc^2^\l^3^/sin(2\q)]^-1/4^
_refine_ls_extinction_method SHELXL
_refine_ls_goodness_of_fit_ref 1.049
_refine_ls_hydrogen_treatment mixed
_refine_ls_matrix_type full
_refine_ls_number_parameters 620
_refine_ls_number_reflns 9722
_refine_ls_number_restraints 7
_refine_ls_restrained_S_all 1.050
_refine_ls_R_factor_all 0.0941
_refine_ls_R_factor_gt 0.0693
_refine_ls_shift/su_max 0.000
_refine_ls_shift/su_mean 0.000
_refine_ls_structure_factor_coef Fsqd
_refine_ls_weighting_details 'calc w=1/[\s^2^(Fo^2^)+(0.0844P)^2^+64.7100P] where P=(Fo^2^+2Fc^2^)/3'
_refine_ls_weighting_scheme calc
_refine_ls_wR_factor_gt 0.1762
_refine_ls_wR_factor_ref 0.1934
_reflns_number_gt 7366
_reflns_number_total 9722
_reflns_threshold_expression >2sigma(I)
_cod_data_source_file ic000956a_1.cif
_cod_data_source_block ncs7((TpCum,MeZn)21-H2)
_cod_depositor_comments
;
The following automatic conversions were performed:

'_symmetry_cell_setting' value 'Tetragonal' changed to 'tetragonal'
according to the built-in table from CIF Core dictionary named
'cif_core.dic' version 2.4.1 from 2010-06-29.

Automatic conversion script
Id: cif_fix_values 1646 2011-03-28 12:23:43Z adriana 
;
_cod_original_sg_symbol_H-M 'P 4/n c c'
_cod_original_formula_sum 'C106 H123.50 B2 N12 O10 Zn2'
_cod_database_code 4319207

loop_
_symmetry_equiv_pos_as_xyz
'x, y, z'
'-x+1/2, -y+1/2, z'
'-y+1/2, x, z'
'y, -x+1/2, z'
'-x, y+1/2, -z+1/2'
'x+1/2, -y, -z+1/2'
'y+1/2, x+1/2, -z+1/2'
'-y, -x, -z+1/2'
'-x, -y, -z'
'x-1/2, y-1/2, -z'
'y-1/2, -x, -z'
'-y, x-1/2, -z'
'x, -y-1/2, z-1/2'
'-x-1/2, y, z-1/2'
'-y-1/2, -x-1/2, z-1/2'
'y, x, z-1/2'

loop_
_atom_site_label
_atom_site_type_symbol
_atom_site_fract_x
_atom_site_fract_y
_atom_site_fract_z
_atom_site_U_iso_or_equiv
_atom_site_adp_type
_atom_site_occupancy
_atom_site_symmetry_multiplicity
_atom_site_calc_flag
_atom_site_refinement_flags
_atom_site_disorder_assembly
_atom_site_disorder_group
Zn1 Zn 0.126949(18) 0.469667(18) 0.080298(12) 0.02548(16) Uani 1 1 d . . .
N1 N 0.18938(13) 0.41741(13) 0.08083(9) 0.0274(7) Uani 1 1 d . . .
N2 N 0.21632(13) 0.41470(13) 0.04619(9) 0.0275(7) Uani 1 1 d . . .
N3 N 0.16095(14) 0.52777(13) 0.04729(9) 0.0291(8) Uani 1 1 d . . .
N4 N 0.19840(13) 0.50900(14) 0.02188(9) 0.0283(8) Uani 1 1 d . . .
N5 N 0.10066(13) 0.43197(13) 0.02873(9) 0.0269(7) Uani 1 1 d . . .
N6 N 0.13986(13) 0.43318(13) 0.00103(9) 0.0275(7) Uani 1 1 d . . .
O1 O 0.06781(11) 0.47532(11) 0.11467(7) 0.0281(6) Uani 1 1 d . . .
O2 O 0.16226(12) 0.51335(13) 0.13180(8) 0.0323(7) Uani 1 1 d . . .
H2O H 0.1867(19) 0.5303(18) 0.1351(13) 0.031(14) Uiso 1 1 d . . .
O3 O 0.13046(12) 0.63046(12) 0.2500 0.0434(11) Uani 1 2 d S . .
B1 B 0.19786(19) 0.44873(19) 0.01137(14) 0.0297(10) Uiso 1 1 d . . .
H1B H 0.2257(16) 0.4437(16) -0.0132(11) 0.028(11) Uiso 1 1 d . . .
C1 C 0.07205(16) 0.50283(15) 0.14711(11) 0.0251(8) Uani 1 1 d . . .
C2 C 0.02852(16) 0.51160(16) 0.17240(11) 0.0259(8) Uani 1 1 d . . .
C3 C 0.03707(16) 0.54111(16) 0.20584(11) 0.0278(9) Uani 1 1 d . . .
H3 H 0.0080 0.5471 0.2227 0.050(3) Uiso 1 1 calc R . .
C4 C 0.08685(16) 0.56232(16) 0.21548(11) 0.0275(9) Uani 1 1 d . . .
C5 C 0.12975(16) 0.55370(16) 0.19041(11) 0.0282(9) Uani 1 1 d . . .
H5 H 0.1638 0.5679 0.1962 0.050(3) Uiso 1 1 calc R . .
C6 C 0.12215(16) 0.52451(16) 0.15749(11) 0.0269(9) Uani 1 1 d . . .
C7 C -0.02577(16) 0.48667(17) 0.16362(12) 0.0299(9) Uani 1 1 d . . .
C8 C -0.01972(18) 0.42603(17) 0.16482(14) 0.0378(10) Uani 1 1 d . . .
H8A H 0.0067 0.4149 0.1458 0.080(3) Uiso 1 1 calc R . .
H8B H -0.0539 0.4094 0.1589 0.080(3) Uiso 1 1 calc R . .
H8C H -0.0081 0.4151 0.1905 0.080(3) Uiso 1 1 calc R . .
C9 C -0.04630(18) 0.50451(19) 0.12360(13) 0.0388(11) Uani 1 1 d . . .
H9A H -0.0207 0.4939 0.1038 0.080(3) Uiso 1 1 calc R . .
H9B H -0.0505 0.5432 0.1233 0.080(3) Uiso 1 1 calc R . .
H9C H -0.0807 0.4877 0.1184 0.080(3) Uiso 1 1 calc R . .
C10 C -0.06816(18) 0.5024(2) 0.19306(14) 0.0435(12) Uani 1 1 d . . .
H10A H -0.1023 0.4866 0.1858 0.080(3) Uiso 1 1 calc R . .
H10B H -0.0716 0.5412 0.1937 0.080(3) Uiso 1 1 calc R . .
H10C H -0.0578 0.4895 0.2186 0.080(3) Uiso 1 1 calc R . .
C11 C 0.09528(16) 0.59528(16) 0.2500 0.0301(13) Uani 1 2 d S . .
C12 C 0.21358(16) 0.38282(16) 0.10487(12) 0.0285(9) Uani 1 1 d . . .
C13 C 0.19533(17) 0.37471(16) 0.14466(12) 0.0301(9) Uani 1 1 d . . .
C14 C 0.23027(19) 0.3543(2) 0.17217(13) 0.0412(11) Uani 1 1 d . . .
H14 H 0.2654 0.3449 0.1648 0.050(3) Uiso 1 1 calc R . .
C15 C 0.2147(2) 0.3475(2) 0.20994(14) 0.0489(13) Uani 1 1 d . . .
H15 H 0.2391 0.3330 0.2279 0.050(3) Uiso 1 1 calc R . .
C16 C 0.1639(2) 0.3615(2) 0.22224(13) 0.0458(12) Uani 1 1 d . . .
C17 C 0.1287(2) 0.38057(19) 0.19495(14) 0.0434(11) Uani 1 1 d . . .
H17 H 0.0937 0.3900 0.2025 0.050(3) Uiso 1 1 calc R . .
C18 C 0.14359(18) 0.38616(18) 0.15647(13) 0.0388(11) Uani 1 1 d . . .
H18 H 0.1182 0.3979 0.1381 0.050(3) Uiso 1 1 calc R . .
C19 C 0.1483(3) 0.3581(3) 0.26521(16) 0.080(2) Uani 1 1 d D . .
H19 H 0.1765 0.3350 0.2767 0.050(3) Uiso 1 1 calc R . .
C20 C 0.1004(5) 0.3298(4) 0.2728(3) 0.136(4) Uani 1 1 d DU . .
H20A H 0.0972 0.3235 0.3005 0.080(3) Uiso 1 1 calc R . .
H20B H 0.1011 0.2957 0.2593 0.080(3) Uiso 1 1 calc R . .
H20C H 0.0700 0.3507 0.2639 0.080(3) Uiso 1 1 calc R . .
C21 C 0.1576(3) 0.4113(3) 0.28378(19) 0.096(3) Uani 1 1 d . . .
H21A H 0.1382 0.4387 0.2695 0.080(3) Uiso 1 1 calc R . .
H21B H 0.1956 0.4195 0.2835 0.080(3) Uiso 1 1 calc R . .
H21C H 0.1449 0.4103 0.3104 0.080(3) Uiso 1 1 calc R . .
C22 C 0.25649(16) 0.35886(17) 0.08611(12) 0.0316(9) Uani 1 1 d . . .
H22 H 0.2806 0.3337 0.0966 0.050(3) Uiso 1 1 calc R . .
C23 C 0.25676(16) 0.37923(17) 0.04900(12) 0.0304(9) Uani 1 1 d . . .
C24 C 0.29327(18) 0.3661(2) 0.01627(13) 0.0410(11) Uani 1 1 d . . .
H24A H 0.2732 0.3480 -0.0040 0.080(3) Uiso 1 1 calc R . .
H24B H 0.3218 0.3428 0.0255 0.080(3) Uiso 1 1 calc R . .
H24C H 0.3087 0.3989 0.0060 0.080(3) Uiso 1 1 calc R . .
C25 C 0.16812(17) 0.58014(16) 0.05000(11) 0.0305(9) Uani 1 1 d . . .
C26 C 0.13339(18) 0.61309(17) 0.07480(12) 0.0343(10) Uani 1 1 d . . .
C27 C 0.1529(2) 0.6581(2) 0.0930(2) 0.0696(19) Uani 1 1 d . . .
H27 H 0.1884 0.6693 0.0885 0.050(3) Uiso 1 1 calc R . .
C28 C 0.1209(3) 0.6866(3) 0.1177(2) 0.095(3) Uani 1 1 d . . .
H28 H 0.1354 0.7166 0.1304 0.050(3) Uiso 1 1 calc R . .
C29 C 0.0687(2) 0.6733(2) 0.12485(18) 0.0602(15) Uani 1 1 d . . .
C30 C 0.0491(2) 0.62904(18) 0.10582(13) 0.0399(11) Uani 1 1 d . . .
H30 H 0.0131 0.6189 0.1095 0.050(3) Uiso 1 1 calc R . .
C31 C 0.08083(18) 0.59930(17) 0.08155(12) 0.0348(10) Uani 1 1 d . . .
H31 H 0.0664 0.5689 0.0693 0.050(3) Uiso 1 1 calc R . .
C32 C 0.0322(3) 0.7037(3) 0.1527(2) 0.087(2) Uani 1 1 d . . .
H32 H 0.0075 0.6753 0.1621 0.050(3) Uiso 1 1 calc R . .
C33 C 0.0561(4) 0.7224(4) 0.1875(2) 0.107(3) Uani 1 1 d . . .
H33A H 0.0822 0.7501 0.1813 0.080(3) Uiso 1 1 calc R . .
H33B H 0.0739 0.6929 0.2005 0.080(3) Uiso 1 1 calc R . .
H33C H 0.0286 0.7372 0.2043 0.080(3) Uiso 1 1 calc R . .
C34 C -0.0030(4) 0.7393(4) 0.1321(2) 0.119(4) Uani 1 1 d . . .
H34A H -0.0248 0.7591 0.1506 0.080(3) Uiso 1 1 calc R . .
H34B H -0.0261 0.7187 0.1150 0.080(3) Uiso 1 1 calc R . .
H34C H 0.0181 0.7643 0.1168 0.080(3) Uiso 1 1 calc R . .
C35 C 0.21079(17) 0.59563(18) 0.02635(12) 0.0353(10) Uani 1 1 d . . .
H35 H 0.2242 0.6306 0.0229 0.050(3) Uiso 1 1 calc R . .
C36 C 0.22914(17) 0.54979(18) 0.00921(12) 0.0323(10) Uani 1 1 d . . .
C37 C 0.27446(18) 0.5425(2) -0.01858(13) 0.0409(11) Uani 1 1 d . . .
H37A H 0.3011 0.5188 -0.0072 0.080(3) Uiso 1 1 calc R . .
H37B H 0.2907 0.5770 -0.0241 0.080(3) Uiso 1 1 calc R . .
H37C H 0.2611 0.5269 -0.0425 0.080(3) Uiso 1 1 calc R . .
C38 C 0.05543(16) 0.41891(16) 0.01070(11) 0.0279(9) Uani 1 1 d . . .
C39 C 0.00427(17) 0.41011(16) 0.03104(11) 0.0288(9) Uani 1 1 d . . .
C40 C -0.04146(17) 0.43687(18) 0.01921(12) 0.0357(10) Uani 1 1 d . . .
H40 H -0.0389 0.4632 -0.0003 0.050(3) Uiso 1 1 calc R . .
C41 C -0.09029(18) 0.4258(2) 0.03522(13) 0.0415(11) Uani 1 1 d . . .
H41 H -0.1205 0.4452 0.0269 0.050(3) Uiso 1 1 calc R . .
C42 C -0.09625(18) 0.38706(19) 0.06311(13) 0.0386(11) Uani 1 1 d . . .
C43 C -0.0506(2) 0.3599(2) 0.07514(13) 0.0414(11) Uani 1 1 d . . .
H43 H -0.0536 0.3331 0.0942 0.050(3) Uiso 1 1 calc R . .
C44 C -0.00081(18) 0.37159(18) 0.05967(12) 0.0358(10) Uani 1 1 d . . .
H44 H 0.0297 0.3532 0.0687 0.050(3) Uiso 1 1 calc R . .
C45 C -0.1515(2) 0.3740(2) 0.07907(15) 0.0467(12) Uani 1 1 d . . .
H45 H -0.1762 0.4026 0.0701 0.050(3) Uiso 1 1 calc R . .
C46 C -0.1532(2) 0.3739(3) 0.12234(16) 0.0672(18) Uani 1 1 d . . .
H46A H -0.1311 0.3449 0.1321 0.080(3) Uiso 1 1 calc R . .
H46B H -0.1899 0.3688 0.1310 0.080(3) Uiso 1 1 calc R . .
H46C H -0.1398 0.4078 0.1321 0.080(3) Uiso 1 1 calc R . .
C47 C -0.1717(2) 0.3222(2) 0.06312(17) 0.0550(14) Uani 1 1 d . . .
H47A H -0.1493 0.2931 0.0724 0.080(3) Uiso 1 1 calc R . .
H47B H -0.1706 0.3233 0.0350 0.080(3) Uiso 1 1 calc R . .
H47C H -0.2084 0.3165 0.0717 0.080(3) Uiso 1 1 calc R . .
C48 C 0.06509(17) 0.41227(17) -0.02868(12) 0.0334(10) Uani 1 1 d . . .
H48 H 0.0399 0.4032 -0.0479 0.050(3) Uiso 1 1 calc R . .
C49 C 0.11827(18) 0.42141(17) -0.03386(11) 0.0319(10) Uani 1 1 d . . .
C50 C 0.1508(2) 0.4193(2) -0.07027(12) 0.0487(13) Uani 1 1 d . . .
H50A H 0.1661 0.4543 -0.0754 0.080(3) Uiso 1 1 calc R . .
H50B H 0.1280 0.4089 -0.0918 0.080(3) Uiso 1 1 calc R . .
H50C H 0.1794 0.3932 -0.0673 0.080(3) Uiso 1 1 calc R . .
O5 O 0.5515(4) 0.2432(4) 0.1539(3) 0.060(3) Uiso 0.50 1 d P A 1
C53 C 0.4871(6) 0.2378(6) 0.2053(4) 0.082(4) Uiso 0.50 1 d P A 1
C54 C 0.5112(10) 0.2183(8) 0.1701(6) 0.099(6) Uiso 0.50 1 d P A 1
O4 O 0.5713(3) 0.2523(3) 0.1528(2) 0.0384(18) Uiso 0.50 1 d P B 2
C51 C 0.4853(6) 0.2153(6) 0.1669(4) 0.065(4) Uiso 0.50 1 d P B 2
C52 C 0.5423(7) 0.2199(6) 0.1793(5) 0.081(4) Uiso 0.50 1 d P B 2
O6 O 0.2219(4) 0.6513(4) 0.2057(3) 0.057(2) Uiso 0.50 1 d P C -1
C55 C 0.2085(9) 0.7026(10) 0.1973(6) 0.131(7) Uiso 0.50 1 d P C -1
C56 C 0.2511(8) 0.7224(7) 0.1614(5) 0.112(6) Uiso 0.50 1 d P C -1
O10 O 0.2022(10) 0.6622(11) 0.1905(7) 0.099(7) Uiso 0.25 1 d P D -2
C57 C 0.2371(10) 0.6332(10) 0.2116(7) 0.050(6) Uiso 0.25 1 d P D -2
C58 C 0.2885(14) 0.6212(13) 0.2064(10) 0.095(9) Uiso 0.25 1 d P D -2
O7 O 0.3182(9) 0.6959(9) 0.2411(7) 0.101(7) Uiso 0.25 1 d P E 1
O8 O 0.3897(16) 0.6446(14) 0.2459(14) 0.176(17) Uiso 0.25 1 d P F 2
O9 O 0.3649(15) 0.6545(14) 0.2330(9) 0.143(12) Uiso 0.25 1 d P G 3

loop_
_atom_site_aniso_label
_atom_site_aniso_U_11
_atom_site_aniso_U_22
_atom_site_aniso_U_33
_atom_site_aniso_U_23
_atom_site_aniso_U_13
_atom_site_aniso_U_12
Zn1 0.0289(3) 0.0266(3) 0.0209(3) -0.00123(19) 0.00321(19) 0.00295(19)
N1 0.0272(18) 0.0292(18) 0.0258(17) -0.0006(14) 0.0024(14) 0.0026(14)
N2 0.0264(18) 0.0334(19) 0.0227(17) -0.0031(14) 0.0049(14) 0.0025(15)
N3 0.0334(19) 0.0304(19) 0.0234(17) 0.0000(14) 0.0034(15) 0.0009(15)
N4 0.0302(19) 0.0333(19) 0.0213(17) 0.0006(14) 0.0025(14) -0.0023(15)
N5 0.0293(18) 0.0279(18) 0.0234(17) -0.0022(14) 0.0035(14) 0.0010(14)
N6 0.0312(19) 0.0291(18) 0.0221(16) -0.0036(14) 0.0024(14) 0.0025(14)
O1 0.0303(15) 0.0320(15) 0.0219(14) -0.0065(12) 0.0020(12) 0.0006(12)
O2 0.0239(16) 0.0457(19) 0.0273(15) -0.0051(14) 0.0051(13) -0.0022(14)
O3 0.0476(18) 0.0476(18) 0.035(2) -0.0078(16) 0.0078(16) -0.020(2)
C1 0.029(2) 0.024(2) 0.0220(19) 0.0013(16) 0.0002(16) 0.0038(16)
C2 0.026(2) 0.025(2) 0.026(2) 0.0009(16) -0.0008(16) 0.0000(16)
C3 0.028(2) 0.030(2) 0.026(2) -0.0026(17) 0.0061(17) 0.0001(17)
C4 0.032(2) 0.027(2) 0.023(2) -0.0012(16) 0.0040(17) -0.0023(17)
C5 0.028(2) 0.033(2) 0.024(2) 0.0010(17) -0.0004(17) -0.0048(17)
C6 0.025(2) 0.033(2) 0.023(2) 0.0020(17) 0.0036(16) 0.0011(17)
C7 0.028(2) 0.031(2) 0.030(2) -0.0068(18) 0.0020(18) 0.0006(17)
C8 0.038(3) 0.033(2) 0.042(3) -0.001(2) 0.003(2) -0.005(2)
C9 0.034(2) 0.042(3) 0.041(3) -0.004(2) -0.005(2) 0.002(2)
C10 0.032(2) 0.053(3) 0.045(3) -0.012(2) 0.009(2) -0.003(2)
C11 0.032(2) 0.032(2) 0.027(3) -0.0029(18) 0.0029(18) -0.006(3)
C12 0.027(2) 0.029(2) 0.030(2) -0.0040(17) -0.0023(17) -0.0029(17)
C13 0.035(2) 0.026(2) 0.030(2) -0.0015(17) -0.0014(18) -0.0033(18)
C14 0.030(2) 0.058(3) 0.036(2) 0.007(2) -0.0046(19) -0.003(2)
C15 0.039(3) 0.074(4) 0.034(3) 0.010(2) -0.010(2) -0.014(3)
C16 0.054(3) 0.048(3) 0.035(3) 0.001(2) 0.000(2) -0.018(2)
C17 0.044(3) 0.036(3) 0.049(3) 0.004(2) 0.016(2) 0.004(2)
C18 0.038(3) 0.036(3) 0.042(3) 0.008(2) 0.005(2) 0.006(2)
C19 0.076(4) 0.122(6) 0.043(3) -0.015(4) 0.015(3) -0.037(4)
C20 0.222(11) 0.087(6) 0.100(6) -0.010(5) 0.089(7) -0.006(7)
C21 0.078(5) 0.155(8) 0.056(4) -0.050(5) 0.022(4) -0.027(5)
C22 0.024(2) 0.033(2) 0.037(2) 0.0007(18) -0.0049(18) 0.0039(18)
C23 0.022(2) 0.034(2) 0.035(2) -0.0060(18) 0.0010(18) -0.0006(18)
C24 0.032(2) 0.051(3) 0.040(3) -0.003(2) 0.008(2) 0.010(2)
C25 0.036(2) 0.029(2) 0.026(2) 0.0000(17) -0.0075(18) -0.0014(18)
C26 0.043(3) 0.025(2) 0.035(2) -0.0002(18) 0.000(2) 0.0030(19)
C27 0.056(4) 0.045(3) 0.108(5) -0.037(3) 0.024(3) -0.014(3)
C28 0.076(5) 0.062(4) 0.146(7) -0.068(5) 0.030(5) -0.023(4)
C29 0.060(4) 0.050(3) 0.071(4) -0.019(3) 0.010(3) 0.004(3)
C30 0.045(3) 0.036(3) 0.039(3) 0.000(2) 0.001(2) 0.006(2)
C31 0.041(3) 0.030(2) 0.034(2) 0.0011(19) -0.003(2) 0.0017(19)
C32 0.070(5) 0.080(5) 0.110(6) -0.051(4) 0.018(4) 0.004(4)
C33 0.136(8) 0.119(7) 0.065(5) 0.001(5) 0.034(5) 0.041(6)
C34 0.120(7) 0.162(9) 0.074(5) -0.019(5) 0.017(5) 0.084(7)
C35 0.034(2) 0.034(2) 0.037(2) 0.004(2) -0.0012(19) -0.0088(19)
C36 0.030(2) 0.039(2) 0.028(2) 0.0058(19) -0.0015(17) -0.0029(18)
C37 0.030(2) 0.051(3) 0.042(3) 0.001(2) 0.003(2) -0.005(2)
C38 0.032(2) 0.024(2) 0.028(2) -0.0020(17) -0.0030(17) 0.0036(17)
C39 0.033(2) 0.030(2) 0.024(2) -0.0072(17) -0.0018(17) -0.0016(18)
C40 0.035(2) 0.042(3) 0.031(2) -0.0015(19) -0.0074(19) 0.001(2)
C41 0.030(2) 0.052(3) 0.043(3) -0.005(2) -0.008(2) 0.006(2)
C42 0.033(2) 0.043(3) 0.041(3) -0.011(2) -0.002(2) -0.002(2)
C43 0.047(3) 0.043(3) 0.034(2) 0.000(2) 0.007(2) -0.006(2)
C44 0.037(3) 0.039(3) 0.032(2) -0.0003(19) 0.0007(19) 0.002(2)
C45 0.037(3) 0.049(3) 0.054(3) -0.006(2) 0.003(2) -0.007(2)
C46 0.037(3) 0.108(5) 0.057(3) -0.019(3) 0.014(3) -0.019(3)
C47 0.047(3) 0.053(3) 0.065(3) -0.012(3) 0.013(3) -0.010(2)
C48 0.035(2) 0.037(2) 0.027(2) -0.0014(18) -0.0042(18) 0.0051(19)
C49 0.042(3) 0.031(2) 0.023(2) -0.0011(17) 0.0002(18) 0.0060(19)
C50 0.049(3) 0.074(4) 0.024(2) 0.000(2) 0.004(2) 0.006(3)

loop_
_atom_type_symbol
_atom_type_description
_atom_type_scat_dispersion_real
_atom_type_scat_dispersion_imag
_atom_type_scat_source
C C 0.0033 0.0016 'International Tables Vol C Tables 4.2.6.8 and 6.1.1.4'
H H 0.0000 0.0000 'International Tables Vol C Tables 4.2.6.8 and 6.1.1.4'
B B 0.0013 0.0007 'International Tables Vol C Tables 4.2.6.8 and 6.1.1.4'
N N 0.0061 0.0033 'International Tables Vol C Tables 4.2.6.8 and 6.1.1.4'
O O 0.0106 0.0060 'International Tables Vol C Tables 4.2.6.8 and 6.1.1.4'
Zn Zn 0.2839 1.4301 'International Tables Vol C Tables 4.2.6.8 and 6.1.1.4'

loop_
_geom_angle_atom_site_label_1
_geom_angle_atom_site_label_2
_geom_angle_atom_site_label_3
_geom_angle
_geom_angle_site_symmetry_1
_geom_angle_site_symmetry_3
_geom_angle_publ_flag
O1 Zn1 N3 128.47(13) . . ?
O1 Zn1 N1 129.68(12) . . ?
N3 Zn1 N1 98.22(13) . . ?
O1 Zn1 N5 108.44(12) . . ?
N3 Zn1 N5 88.65(13) . . ?
N1 Zn1 N5 87.71(13) . . ?
O1 Zn1 O2 77.14(11) . . ?
N3 Zn1 O2 86.13(12) . . ?
N1 Zn1 O2 90.20(12) . . ?
N5 Zn1 O2 174.05(12) . . ?
C12 N1 N2 106.6(3) . . ?
C12 N1 Zn1 139.9(3) . . ?
N2 N1 Zn1 113.6(2) . . ?
C23 N2 N1 109.7(3) . . ?
C23 N2 B1 130.0(3) . . ?
N1 N2 B1 120.3(3) . . ?
C25 N3 N4 107.0(3) . . ?
C25 N3 Zn1 136.3(3) . . ?
N4 N3 Zn1 113.6(2) . . ?
C36 N4 N3 109.8(3) . . ?
C36 N4 B1 131.6(4) . . ?
N3 N4 B1 118.6(3) . . ?
C38 N5 N6 106.7(3) . . ?
C38 N5 Zn1 139.9(3) . . ?
N6 N5 Zn1 110.8(2) . . ?
C49 N6 N5 109.4(3) . . ?
C49 N6 B1 129.5(3) . . ?
N5 N6 B1 121.1(3) . . ?
C1 O1 Zn1 120.4(2) . . ?
C6 O2 Zn1 108.8(2) . . ?
N6 B1 N2 108.8(3) . . ?
N6 B1 N4 107.9(3) . . ?
N2 B1 N4 110.5(3) . . ?
O1 C1 C6 119.2(3) . . ?
O1 C1 C2 123.0(4) . . ?
C6 C1 C2 117.9(3) . . ?
C3 C2 C1 118.6(4) . . ?
C3 C2 C7 121.4(4) . . ?
C1 C2 C7 120.0(3) . . ?
C2 C3 C4 122.6(4) . . ?
C3 C4 C5 118.7(4) . . ?
C3 C4 C11 122.5(4) . . ?
C5 C4 C11 118.8(4) . . ?
C6 C5 C4 119.5(4) . . ?
C5 C6 O2 123.2(4) . . ?
C5 C6 C1 122.7(4) . . ?
O2 C6 C1 114.1(3) . . ?
C10 C7 C2 112.5(3) . . ?
C10 C7 C8 108.0(4) . . ?
C2 C7 C8 108.2(3) . . ?
C10 C7 C9 107.0(4) . . ?
C2 C7 C9 110.9(3) . . ?
C8 C7 C9 110.2(4) . . ?
O3 C11 C4 120.0(2) . . ?
O3 C11 C4 120.0(2) . 7_455 ?
C4 C11 C4 120.0(5) . 7_455 ?
N1 C12 C22 109.7(4) . . ?
N1 C12 C13 122.0(4) . . ?
C22 C12 C13 128.3(4) . . ?
C18 C13 C14 117.5(4) . . ?
C18 C13 C12 122.6(4) . . ?
C14 C13 C12 119.9(4) . . ?
C15 C14 C13 121.2(5) . . ?
C14 C15 C16 121.4(5) . . ?
C17 C16 C15 117.7(4) . . ?
C17 C16 C19 121.3(5) . . ?
C15 C16 C19 121.0(5) . . ?
C16 C17 C18 121.4(4) . . ?
C13 C18 C17 120.7(4) . . ?
C20 C19 C21 119.7(6) . . ?
C20 C19 C16 114.9(6) . . ?
C21 C19 C16 109.0(6) . . ?
C23 C22 C12 106.1(4) . . ?
N2 C23 C22 107.8(3) . . ?
N2 C23 C24 123.4(4) . . ?
C22 C23 C24 128.8(4) . . ?
N3 C25 C35 109.6(4) . . ?
N3 C25 C26 121.0(4) . . ?
C35 C25 C26 129.4(4) . . ?
C27 C26 C31 117.7(4) . . ?
C27 C26 C25 120.9(4) . . ?
C31 C26 C25 121.4(4) . . ?
C28 C27 C26 120.1(5) . . ?
C29 C28 C27 123.0(5) . . ?
C28 C29 C30 116.6(5) . . ?
C28 C29 C32 124.3(5) . . ?
C30 C29 C32 119.1(5) . . ?
C31 C30 C29 121.4(5) . . ?
C30 C31 C26 121.2(4) . . ?
C33 C32 C34 118.0(7) . . ?
C33 C32 C29 116.3(6) . . ?
C34 C32 C29 111.2(7) . . ?
C36 C35 C25 106.0(4) . . ?
N4 C36 C35 107.5(4) . . ?
N4 C36 C37 123.2(4) . . ?
C35 C36 C37 129.3(4) . . ?
N5 C38 C48 109.8(4) . . ?
N5 C38 C39 123.4(3) . . ?
C48 C38 C39 126.7(4) . . ?
C44 C39 C40 118.0(4) . . ?
C44 C39 C38 121.5(4) . . ?
C40 C39 C38 120.2(4) . . ?
C41 C40 C39 121.3(4) . . ?
C40 C41 C42 121.5(4) . . ?
C41 C42 C43 117.7(4) . . ?
C41 C42 C45 120.2(4) . . ?
C43 C42 C45 122.1(4) . . ?
C44 C43 C42 121.3(4) . . ?
C39 C44 C43 120.2(4) . . ?
C46 C45 C47 110.8(5) . . ?
C46 C45 C42 112.9(4) . . ?
C47 C45 C42 111.0(4) . . ?
C49 C48 C38 106.2(4) . . ?
N6 C49 C48 108.0(4) . . ?
N6 C49 C50 122.6(4) . . ?
C48 C49 C50 129.4(4) . . ?
O5 C54 C53 121.5(18) . . ?
O4 C52 C51 110.3(13) . . ?
O6 C55 C56 106.0(15) . . ?
C58 C57 O10 132(3) . . ?

loop_
_geom_bond_atom_site_label_1
_geom_bond_atom_site_label_2
_geom_bond_distance
_geom_bond_site_symmetry_2
_geom_bond_publ_flag
Zn1 O1 1.915(3) . ?
Zn1 N3 2.047(3) . ?
Zn1 N1 2.050(3) . ?
Zn1 N5 2.134(3) . ?
Zn1 O2 2.282(3) . ?
N1 C12 1.353(5) . ?
N1 N2 1.384(4) . ?
N2 C23 1.358(5) . ?
N2 B1 1.554(6) . ?
N3 C25 1.334(5) . ?
N3 N4 1.376(5) . ?
N4 C36 1.359(5) . ?
N4 B1 1.561(6) . ?
N5 C38 1.341(5) . ?
N5 N6 1.380(5) . ?
N6 C49 1.362(5) . ?
N6 B1 1.554(6) . ?
O1 C1 1.328(5) . ?
O2 C6 1.377(5) . ?
O3 C11 1.253(7) . ?
C1 C6 1.421(6) . ?
C1 C2 1.423(5) . ?
C2 C3 1.397(6) . ?
C2 C7 1.535(5) . ?
C3 C4 1.403(6) . ?
C4 C5 1.405(6) . ?
C4 C11 1.475(5) . ?
C5 C6 1.374(6) . ?
C7 C10 1.531(6) . ?
C7 C8 1.535(6) . ?
C7 C9 1.551(6) . ?
C11 C4 1.475(5) 7_455 ?
C12 C22 1.399(6) . ?
C12 C13 1.472(6) . ?
C13 C18 1.396(6) . ?
C13 C14 1.398(6) . ?
C14 C15 1.381(6) . ?
C15 C16 1.394(7) . ?
C16 C17 1.384(7) . ?
C16 C19 1.547(7) . ?
C17 C18 1.396(6) . ?
C19 C20 1.426(11) . ?
C19 C21 1.505(10) . ?
C22 C23 1.389(6) . ?
C23 C24 1.500(6) . ?
C25 C35 1.408(6) . ?
C25 C26 1.482(6) . ?
C26 C27 1.388(7) . ?
C26 C31 1.388(6) . ?
C27 C28 1.379(8) . ?
C28 C29 1.377(8) . ?
C29 C30 1.388(7) . ?
C29 C32 1.539(8) . ?
C30 C31 1.382(6) . ?
C32 C33 1.431(10) . ?
C32 C34 1.451(10) . ?
C35 C36 1.379(6) . ?
C36 C37 1.507(6) . ?
C38 C48 1.401(6) . ?
C38 C39 1.486(6) . ?
C39 C44 1.396(6) . ?
C39 C40 1.396(6) . ?
C40 C41 1.378(6) . ?
C41 C42 1.384(7) . ?
C42 C43 1.400(7) . ?
C42 C45 1.533(6) . ?
C43 C44 1.396(6) . ?
C45 C46 1.505(7) . ?
C45 C47 1.507(7) . ?
C48 C49 1.371(6) . ?
C49 C50 1.509(6) . ?
O5 C54 1.32(2) . ?
C53 C54 1.45(2) . ?
O4 C52 1.432(18) . ?
C51 C52 1.50(2) . ?
O6 C55 1.37(3) . ?
C55 C56 1.72(3) . ?
O10 C57 1.36(4) . ?
C57 C58 1.34(4) . ?
O7 O7 0.79(4) 8_665 ?
O8 O8 1.25(8) 8_665 ?
O9 O9 1.37(7) 8_665 ?
